data_1519534
loop_
_publ_author_name
'Butts, Craig'
'Coles, Simon J.'
'Hursthouse, Michael B.'

_publ_section_title
;
 C23H39BF4N2
;
_journal_name_full 'Crystal Structure Report Archive'
_journal_page_first 958
_journal_year 2003
_chemical_formula_moiety 'C23 H39 N2, B F4'
_chemical_formula_sum 'C23 H39 B F4 N2'
_chemical_formula_weight 430.37
_space_group_IT_number 2
_symmetry_cell_setting triclinic
_symmetry_space_group_name_Hall '-P 1'
_symmetry_space_group_name_H-M 'P -1'
_atom_sites_solution_hydrogens geom
_atom_sites_solution_primary direct
_atom_sites_solution_secondary difmap
_cell_angle_alpha 96.2045(7)
_cell_angle_beta 102.3108(8)
_cell_angle_gamma 115.3996(14)
_cell_formula_units_Z 2
_cell_length_a 9.30640(10)
_cell_length_b 9.8372(2)
_cell_length_c 15.4960(4)
_cell_measurement_reflns_used 12513
_cell_measurement_temperature 120(2)
_cell_measurement_theta_max 27.48
_cell_measurement_theta_min 2.91
_cell_volume 1219.63(5)
_computing_cell_refinement 'DENZO and COLLECT'
_computing_data_collection
;
'DENZO (Otwinowski and Minor, 1997) & COLLECT (Hooft, 1998) '
;
_computing_data_reduction 'DENZO and COLLECT'
_computing_publication_material SHELXL-97
_computing_structure_refinement 'SHELXL-97 (Sheldrick, 2008)'
_computing_structure_solution 'SHELXS-97 (Sheldrick, 2008)'
_diffrn_ambient_temperature 120(2)
_diffrn_measured_fraction_theta_full 0.990
_diffrn_measured_fraction_theta_max 0.990
_diffrn_measurement_device_type 'Bruker-Nonius APEX II CCD camera on \k-goniostat'
_diffrn_measurement_method '\f & \w scans'
_diffrn_radiation_monochromator '6cm confocal mirrors'
_diffrn_radiation_source 'Bruker-Nonius FR591 rotating anode'
_diffrn_radiation_type MoK\a
_diffrn_radiation_wavelength 0.71073
_diffrn_reflns_av_R_equivalents 0.1114
_diffrn_reflns_av_sigmaI/netI 0.0700
_diffrn_reflns_limit_h_max 11
_diffrn_reflns_limit_h_min -12
_diffrn_reflns_limit_k_max 12
_diffrn_reflns_limit_k_min -12
_diffrn_reflns_limit_l_max 20
_diffrn_reflns_limit_l_min -20
_diffrn_reflns_number 21672
_diffrn_reflns_theta_full 27.44
_diffrn_reflns_theta_max 27.44
_diffrn_reflns_theta_min 2.98
_exptl_absorpt_coefficient_mu 0.089
_exptl_absorpt_correction_T_max 0.9965
_exptl_absorpt_correction_T_min 0.9654
_exptl_absorpt_correction_type multi-scan
_exptl_absorpt_process_details 'SORTAV (Blessing, 1997)'
_exptl_crystal_colour colourless
_exptl_crystal_density_diffrn 1.172
_exptl_crystal_density_method 'not measured'
_exptl_crystal_description slab
_exptl_crystal_F_000 464
_exptl_crystal_size_max 0.40
_exptl_crystal_size_mid 0.16
_exptl_crystal_size_min 0.04
_refine_diff_density_max 0.307
_refine_diff_density_min -0.278
_refine_diff_density_rms 0.056
_refine_ls_extinction_coef 0.035(6)
_refine_ls_extinction_expression Fc^*^=kFc[1+0.001xFc^2^\l^3^/sin(2\q)]^-1/4^
_refine_ls_extinction_method SHELXL
_refine_ls_goodness_of_fit_ref 0.955
_refine_ls_hydrogen_treatment constr
_refine_ls_matrix_type full
_refine_ls_number_parameters 274
_refine_ls_number_reflns 5496
_refine_ls_number_restraints 0
_refine_ls_restrained_S_all 0.955
_refine_ls_R_factor_all 0.0724
_refine_ls_R_factor_gt 0.0570
_refine_ls_shift/su_max 0.012
_refine_ls_shift/su_mean 0.002
_refine_ls_structure_factor_coef Fsqd
_refine_ls_weighting_details 'calc w=1/[\s^2^(Fo^2^)+(0.0865P)^2^+0.4748P] where P=(Fo^2^+2Fc^2^)/3'
_refine_ls_weighting_scheme calc
_refine_ls_wR_factor_gt 0.1495
_refine_ls_wR_factor_ref 0.1637
_reflns_number_gt 4324
_reflns_number_total 5496
_reflns_threshold_expression >2\s(I)
_cod_data_source_file eCrystal-958.cif
_cod_data_source_block 03src0660
_cod_depositor_comments
;
Citation :
Butts, Craig and Coles, Simon J. and Hursthouse, Michael B. (2003) 
University of Southampton, Crystal Structure Report Archive. 
(doi:10.5258/ecrystals/958)

More at:
http://ecrystals.chem.soton.ac.uk/958/

The following automatic conversions were performed:

'_symmetry_cell_setting' value 'Triclinic' changed to 'triclinic'
according to the built-in table from CIF Core dictionary named
'cif_core.dic' version 2.4.1 from 2010-06-29.

Automatic conversion script
Id: cif_fix_values 3271 2015-04-21 07:52:19Z andrius 
;
_cod_original_cell_volume 1219.63(4)
_cod_original_sg_symbol_H-M P-1
_cod_database_code 1519534

loop_
_symmetry_equiv_pos_as_xyz
'x, y, z'
'-x, -y, -z'

loop_
_atom_site_label
_atom_site_type_symbol
_atom_site_fract_x
_atom_site_fract_y
_atom_site_fract_z
_atom_site_U_iso_or_equiv
_atom_site_adp_type
_atom_site_occupancy
_atom_site_symmetry_multiplicity
_atom_site_calc_flag
_atom_site_refinement_flags
_atom_site_disorder_assembly
_atom_site_disorder_group
B1 B 0.1751(2) 0.8512(2) 0.05252(13) 0.0248(4) Uani 1 1 d . . .
F1 F 0.13065(13) 0.84636(12) -0.03975(7) 0.0360(3) Uani 1 1 d . . .
F2 F 0.10804(12) 0.69971(11) 0.06494(7) 0.0307(3) Uani 1 1 d . . .
F3 F 0.34684(12) 0.92220(13) 0.08625(8) 0.0438(3) Uani 1 1 d . . .
F4 F 0.10942(14) 0.93012(12) 0.09767(8) 0.0430(3) Uani 1 1 d . . .
C1 C 0.77425(18) 0.65396(17) 0.10696(10) 0.0213(3) Uani 1 1 d . . .
H1 H 0.8825 0.7153 0.1024 0.026 Uiso 1 1 calc R . .
C2 C 0.55228(18) 0.45608(17) 0.11937(9) 0.0195(3) Uani 1 1 d . . .
C3 C 0.43429(19) 0.31367(18) 0.12565(10) 0.0227(3) Uani 1 1 d . . .
H3 H 0.4580 0.2295 0.1301 0.027 Uiso 1 1 calc R . .
C4 C 0.28002(19) 0.30160(19) 0.12503(11) 0.0260(4) Uani 1 1 d . . .
H4 H 0.1950 0.2061 0.1285 0.031 Uiso 1 1 calc R . .
C5 C 0.2463(2) 0.4272(2) 0.11943(11) 0.0276(4) Uani 1 1 d . . .
H5 H 0.1389 0.4138 0.1192 0.033 Uiso 1 1 calc R . .
C6 C 0.36383(19) 0.56926(18) 0.11423(10) 0.0235(3) Uani 1 1 d . . .
H6 H 0.3409 0.6542 0.1113 0.028 Uiso 1 1 calc R . .
C7 C 0.51813(18) 0.58076(17) 0.11354(9) 0.0194(3) Uani 1 1 d . . .
C8 C 0.80630(19) 0.41701(18) 0.11858(10) 0.0237(3) Uani 1 1 d . . .
H8A H 0.8944 0.4601 0.0883 0.028 Uiso 1 1 calc R . .
H8B H 0.7290 0.3093 0.0848 0.028 Uiso 1 1 calc R . .
C9 C 0.88501(19) 0.41697(18) 0.21555(10) 0.0239(3) Uani 1 1 d . . .
H9A H 0.9318 0.3437 0.2137 0.029 Uiso 1 1 calc R . .
H9B H 0.7971 0.3789 0.2464 0.029 Uiso 1 1 calc R . .
C10 C 1.02233(19) 0.57512(18) 0.27171(11) 0.0256(3) Uani 1 1 d . . .
H10A H 1.1094 0.6153 0.2405 0.031 Uiso 1 1 calc R . .
H10B H 0.9754 0.6480 0.2761 0.031 Uiso 1 1 calc R . .
C11 C 1.1007(2) 0.56745(19) 0.36711(11) 0.0278(4) Uani 1 1 d . . .
H11A H 1.0128 0.5258 0.3976 0.033 Uiso 1 1 calc R . .
H11B H 1.1478 0.4948 0.3623 0.033 Uiso 1 1 calc R . .
C12 C 1.2373(2) 0.72347(19) 0.42549(11) 0.0266(4) Uani 1 1 d . . .
H12A H 1.1918 0.7978 0.4277 0.032 Uiso 1 1 calc R . .
H12B H 1.3281 0.7627 0.3967 0.032 Uiso 1 1 calc R . .
C13 C 1.3088(2) 0.71611(19) 0.52235(11) 0.0278(4) Uani 1 1 d . . .
H13A H 1.2181 0.6787 0.5513 0.033 Uiso 1 1 calc R . .
H13B H 1.3517 0.6399 0.5198 0.033 Uiso 1 1 calc R . .
C14 C 1.4477(2) 0.8698(2) 0.58113(11) 0.0301(4) Uani 1 1 d . . .
H14A H 1.4054 0.9465 0.5831 0.036 Uiso 1 1 calc R . .
H14B H 1.5392 0.9066 0.5527 0.036 Uiso 1 1 calc R . .
C15 C 1.5164(2) 0.8615(2) 0.67773(12) 0.0394(5) Uani 1 1 d . . .
H15A H 1.4277 0.8298 0.7074 0.059 Uiso 1 1 calc R . .
H15B H 1.6066 0.9633 0.7115 0.059 Uiso 1 1 calc R . .
H15C H 1.5590 0.7861 0.6764 0.059 Uiso 1 1 calc R . .
C16 C 0.6817(2) 0.85762(17) 0.09973(10) 0.0246(3) Uani 1 1 d . . .
H16A H 0.5788 0.8489 0.0593 0.029 Uiso 1 1 calc R . .
H16B H 0.7733 0.9084 0.0729 0.029 Uiso 1 1 calc R . .
C17 C 0.7210(2) 0.95656(18) 0.19285(11) 0.0258(3) Uani 1 1 d . . .
H17A H 0.6395 0.8972 0.2238 0.031 Uiso 1 1 calc R . .
H17B H 0.7081 1.0496 0.1848 0.031 Uiso 1 1 calc R . .
C18 C 0.8960(2) 1.00687(19) 0.25299(11) 0.0270(4) Uani 1 1 d . . .
H18A H 0.9119 0.9143 0.2570 0.032 Uiso 1 1 calc R . .
H18B H 0.9776 1.0733 0.2244 0.032 Uiso 1 1 calc R . .
C19 C 0.9303(2) 1.09484(19) 0.34841(11) 0.0258(3) Uani 1 1 d . . .
H19A H 0.8552 1.0254 0.3789 0.031 Uiso 1 1 calc R . .
H19B H 0.9051 1.1824 0.3443 0.031 Uiso 1 1 calc R . .
C20 C 1.1095(2) 1.1566(2) 0.40568(11) 0.0282(4) Uani 1 1 d . . .
H20A H 1.1357 1.0693 0.4076 0.034 Uiso 1 1 calc R . .
H20B H 1.1841 1.2287 0.3760 0.034 Uiso 1 1 calc R . .
C21 C 1.1449(2) 1.24004(19) 0.50256(11) 0.0269(4) Uani 1 1 d . . .
H21A H 1.1150 1.3251 0.5007 0.032 Uiso 1 1 calc R . .
H21B H 1.0734 1.1669 0.5330 0.032 Uiso 1 1 calc R . .
C22 C 1.3257(2) 1.3063(2) 0.55826(11) 0.0325(4) Uani 1 1 d . . .
H22A H 1.3972 1.3804 0.5282 0.039 Uiso 1 1 calc R . .
H22B H 1.3561 1.2215 0.5597 0.039 Uiso 1 1 calc R . .
C23 C 1.3594(2) 1.3879(2) 0.65513(12) 0.0394(4) Uani 1 1 d . . .
H23A H 1.3303 1.4725 0.6542 0.059 Uiso 1 1 calc R . .
H23B H 1.4775 1.4296 0.6875 0.059 Uiso 1 1 calc R . .
H23C H 1.2923 1.3142 0.6861 0.059 Uiso 1 1 calc R . .
N1 N 0.71527(15) 0.50797(14) 0.11508(8) 0.0202(3) Uani 1 1 d . . .
N2 N 0.66028(15) 0.70230(14) 0.10608(8) 0.0209(3) Uani 1 1 d . . .

loop_
_atom_site_aniso_label
_atom_site_aniso_U_11
_atom_site_aniso_U_22
_atom_site_aniso_U_33
_atom_site_aniso_U_23
_atom_site_aniso_U_13
_atom_site_aniso_U_12
B1 0.0223(8) 0.0229(9) 0.0284(9) 0.0032(7) 0.0060(7) 0.0111(7)
F1 0.0401(6) 0.0336(6) 0.0340(6) 0.0130(4) 0.0091(5) 0.0163(5)
F2 0.0325(5) 0.0285(5) 0.0391(6) 0.0136(4) 0.0146(4) 0.0179(4)
F3 0.0227(5) 0.0427(7) 0.0541(7) 0.0042(5) 0.0030(5) 0.0101(5)
F4 0.0455(7) 0.0308(6) 0.0588(8) 0.0022(5) 0.0254(6) 0.0202(5)
C1 0.0200(7) 0.0236(8) 0.0156(7) 0.0002(6) 0.0015(5) 0.0085(6)
C2 0.0201(7) 0.0226(7) 0.0120(6) -0.0005(5) 0.0006(5) 0.0095(6)
C3 0.0260(8) 0.0220(7) 0.0160(7) 0.0014(6) 0.0024(6) 0.0099(6)
C4 0.0223(8) 0.0252(8) 0.0225(8) 0.0031(6) 0.0056(6) 0.0050(6)
C5 0.0205(7) 0.0338(9) 0.0235(8) 0.0012(7) 0.0036(6) 0.0106(7)
C6 0.0241(8) 0.0280(8) 0.0179(7) 0.0015(6) 0.0008(6) 0.0148(7)
C7 0.0212(7) 0.0199(7) 0.0130(6) 0.0004(5) 0.0006(5) 0.0087(6)
C8 0.0243(8) 0.0259(8) 0.0225(8) 0.0022(6) 0.0044(6) 0.0147(7)
C9 0.0239(8) 0.0233(8) 0.0235(8) 0.0048(6) 0.0040(6) 0.0115(6)
C10 0.0247(8) 0.0252(8) 0.0243(8) 0.0053(6) 0.0031(6) 0.0114(7)
C11 0.0262(8) 0.0287(9) 0.0246(8) 0.0063(7) 0.0027(6) 0.0113(7)
C12 0.0257(8) 0.0274(8) 0.0234(8) 0.0065(6) 0.0030(6) 0.0110(7)
C13 0.0282(8) 0.0292(9) 0.0234(8) 0.0071(7) 0.0049(6) 0.0118(7)
C14 0.0280(8) 0.0335(9) 0.0238(8) 0.0045(7) 0.0048(6) 0.0116(7)
C15 0.0377(10) 0.0471(11) 0.0233(9) 0.0062(8) 0.0036(7) 0.0134(9)
C16 0.0295(8) 0.0193(8) 0.0193(7) 0.0029(6) 0.0006(6) 0.0097(6)
C17 0.0284(8) 0.0209(7) 0.0239(8) 0.0002(6) 0.0020(6) 0.0113(6)
C18 0.0262(8) 0.0257(8) 0.0218(8) -0.0023(6) 0.0017(6) 0.0096(7)
C19 0.0263(8) 0.0252(8) 0.0220(8) 0.0006(6) 0.0027(6) 0.0115(7)
C20 0.0271(8) 0.0303(9) 0.0207(8) -0.0017(6) 0.0022(6) 0.0116(7)
C21 0.0289(8) 0.0278(8) 0.0204(8) 0.0017(6) 0.0041(6) 0.0123(7)
C22 0.0303(9) 0.0374(10) 0.0222(8) -0.0005(7) 0.0012(7) 0.0138(8)
C23 0.0402(10) 0.0452(11) 0.0206(9) -0.0012(7) -0.0007(7) 0.0154(9)
N1 0.0191(6) 0.0216(6) 0.0175(6) 0.0014(5) 0.0022(5) 0.0096(5)
N2 0.0224(6) 0.0190(6) 0.0168(6) 0.0005(5) 0.0008(5) 0.0088(5)

loop_
_atom_type_symbol
_atom_type_description
_atom_type_scat_dispersion_real
_atom_type_scat_dispersion_imag
_atom_type_scat_source
C C 0.0033 0.0016 'International Tables Vol C Tables 4.2.6.8 and 6.1.1.4'
H H 0.0000 0.0000 'International Tables Vol C Tables 4.2.6.8 and 6.1.1.4'
B B 0.0013 0.0007 'International Tables Vol C Tables 4.2.6.8 and 6.1.1.4'
N N 0.0061 0.0033 'International Tables Vol C Tables 4.2.6.8 and 6.1.1.4'
F F 0.0171 0.0103 'International Tables Vol C Tables 4.2.6.8 and 6.1.1.4'

loop_
_geom_angle_atom_site_label_1
_geom_angle_atom_site_label_2
_geom_angle_atom_site_label_3
_geom_angle
_geom_angle_site_symmetry_1
_geom_angle_site_symmetry_3
F3 B1 F1 109.42(14) . .
F3 B1 F4 110.77(14) . .
F1 B1 F4 109.92(14) . .
F3 B1 F2 109.75(14) . .
F1 B1 F2 108.75(13) . .
F4 B1 F2 108.19(13) . .
N2 C1 N1 110.63(13) . .
N2 C1 H1 124.7 . .
N1 C1 H1 124.7 . .
C3 C2 N1 131.92(14) . .
C3 C2 C7 122.04(14) . .
N1 C2 C7 106.02(13) . .
C4 C3 C2 116.18(14) . .
C4 C3 H3 121.9 . .
C2 C3 H3 121.9 . .
C3 C4 C5 121.63(15) . .
C3 C4 H4 119.2 . .
C5 C4 H4 119.2 . .
C6 C5 C4 122.30(15) . .
C6 C5 H5 118.8 . .
C4 C5 H5 118.8 . .
C5 C6 C7 116.07(14) . .
C5 C6 H6 122.0 . .
C7 C6 H6 122.0 . .
N2 C7 C6 131.24(14) . .
N2 C7 C2 106.98(13) . .
C6 C7 C2 121.77(14) . .
N1 C8 C9 112.25(12) . .
N1 C8 H8A 109.2 . .
C9 C8 H8A 109.2 . .
N1 C8 H8B 109.2 . .
C9 C8 H8B 109.2 . .
H8A C8 H8B 107.9 . .
C8 C9 C10 114.22(13) . .
C8 C9 H9A 108.7 . .
C10 C9 H9A 108.7 . .
C8 C9 H9B 108.7 . .
C10 C9 H9B 108.7 . .
H9A C9 H9B 107.6 . .
C11 C10 C9 112.02(13) . .
C11 C10 H10A 109.2 . .
C9 C10 H10A 109.2 . .
C11 C10 H10B 109.2 . .
C9 C10 H10B 109.2 . .
H10A C10 H10B 107.9 . .
C12 C11 C10 113.54(13) . .
C12 C11 H11A 108.9 . .
C10 C11 H11A 108.9 . .
C12 C11 H11B 108.9 . .
C10 C11 H11B 108.9 . .
H11A C11 H11B 107.7 . .
C11 C12 C13 113.15(14) . .
C11 C12 H12A 108.9 . .
C13 C12 H12A 108.9 . .
C11 C12 H12B 108.9 . .
C13 C12 H12B 108.9 . .
H12A C12 H12B 107.8 . .
C14 C13 C12 114.00(14) . .
C14 C13 H13A 108.8 . .
C12 C13 H13A 108.8 . .
C14 C13 H13B 108.8 . .
C12 C13 H13B 108.8 . .
H13A C13 H13B 107.6 . .
C13 C14 C15 113.54(15) . .
C13 C14 H14A 108.9 . .
C15 C14 H14A 108.9 . .
C13 C14 H14B 108.9 . .
C15 C14 H14B 108.9 . .
H14A C14 H14B 107.7 . .
C14 C15 H15A 109.5 . .
C14 C15 H15B 109.5 . .
H15A C15 H15B 109.5 . .
C14 C15 H15C 109.5 . .
H15A C15 H15C 109.5 . .
H15B C15 H15C 109.5 . .
N2 C16 C17 111.25(12) . .
N2 C16 H16A 109.4 . .
C17 C16 H16A 109.4 . .
N2 C16 H16B 109.4 . .
C17 C16 H16B 109.4 . .
H16A C16 H16B 108.0 . .
C16 C17 C18 113.12(13) . .
C16 C17 H17A 109.0 . .
C18 C17 H17A 109.0 . .
C16 C17 H17B 109.0 . .
C18 C17 H17B 109.0 . .
H17A C17 H17B 107.8 . .
C19 C18 C17 113.07(13) . .
C19 C18 H18A 109.0 . .
C17 C18 H18A 109.0 . .
C19 C18 H18B 109.0 . .
C17 C18 H18B 109.0 . .
H18A C18 H18B 107.8 . .
C18 C19 C20 112.89(13) . .
C18 C19 H19A 109.0 . .
C20 C19 H19A 109.0 . .
C18 C19 H19B 109.0 . .
C20 C19 H19B 109.0 . .
H19A C19 H19B 107.8 . .
C21 C20 C19 113.72(14) . .
C21 C20 H20A 108.8 . .
C19 C20 H20A 108.8 . .
C21 C20 H20B 108.8 . .
C19 C20 H20B 108.8 . .
H20A C20 H20B 107.7 . .
C22 C21 C20 113.32(14) . .
C22 C21 H21A 108.9 . .
C20 C21 H21A 108.9 . .
C22 C21 H21B 108.9 . .
C20 C21 H21B 108.9 . .
H21A C21 H21B 107.7 . .
C21 C22 C23 112.93(15) . .
C21 C22 H22A 109.0 . .
C23 C22 H22A 109.0 . .
C21 C22 H22B 109.0 . .
C23 C22 H22B 109.0 . .
H22A C22 H22B 107.8 . .
C22 C23 H23A 109.5 . .
C22 C23 H23B 109.5 . .
H23A C23 H23B 109.5 . .
C22 C23 H23C 109.5 . .
H23A C23 H23C 109.5 . .
H23B C23 H23C 109.5 . .
C1 N1 C2 108.34(12) . .
C1 N1 C8 125.70(13) . .
C2 N1 C8 125.96(13) . .
C1 N2 C7 108.02(13) . .
C1 N2 C16 126.10(13) . .
C7 N2 C16 125.86(13) . .

loop_
_geom_bond_atom_site_label_1
_geom_bond_atom_site_label_2
_geom_bond_distance
_geom_bond_site_symmetry_2
B1 F3 1.387(2) .
B1 F1 1.391(2) .
B1 F4 1.392(2) .
B1 F2 1.401(2) .
C1 N2 1.334(2) .
C1 N1 1.331(2) .
C1 H1 0.9500 .
C2 C3 1.390(2) .
C2 N1 1.3971(19) .
C2 C7 1.400(2) .
C3 C4 1.387(2) .
C3 H3 0.9500 .
C4 C5 1.406(2) .
C4 H4 0.9500 .
C5 C6 1.381(2) .
C5 H5 0.9500 .
C6 C7 1.394(2) .
C6 H6 0.9500 .
C7 N2 1.390(2) .
C8 N1 1.4705(19) .
C8 C9 1.525(2) .
C8 H8A 0.9900 .
C8 H8B 0.9900 .
C9 C10 1.529(2) .
C9 H9A 0.9900 .
C9 H9B 0.9900 .
C10 C11 1.528(2) .
C10 H10A 0.9900 .
C10 H10B 0.9900 .
C11 C12 1.525(2) .
C11 H11A 0.9900 .
C11 H11B 0.9900 .
C12 C13 1.530(2) .
C12 H12A 0.9900 .
C12 H12B 0.9900 .
C13 C14 1.520(2) .
C13 H13A 0.9900 .
C13 H13B 0.9900 .
C14 C15 1.523(2) .
C14 H14A 0.9900 .
C14 H14B 0.9900 .
C15 H15A 0.9800 .
C15 H15B 0.9800 .
C15 H15C 0.9800 .
C16 N2 1.4708(19) .
C16 C17 1.526(2) .
C16 H16A 0.9900 .
C16 H16B 0.9900 .
C17 C18 1.526(2) .
C17 H17A 0.9900 .
C17 H17B 0.9900 .
C18 C19 1.524(2) .
C18 H18A 0.9900 .
C18 H18B 0.9900 .
C19 C20 1.523(2) .
C19 H19A 0.9900 .
C19 H19B 0.9900 .
C20 C21 1.525(2) .
C20 H20A 0.9900 .
C20 H20B 0.9900 .
C21 C22 1.522(2) .
C21 H21A 0.9900 .
C21 H21B 0.9900 .
C22 C23 1.523(2) .
C22 H22A 0.9900 .
C22 H22B 0.9900 .
C23 H23A 0.9800 .
C23 H23B 0.9800 .
C23 H23C 0.9800 .
